data_7159835
loop_
_publ_author_name
'Choi, Anthony'
'Das, Anjan'
'Meijer, Anthony J. H. M.'
'Proietti Silvestri, Ilaria'
'Coldham, Iain'

_publ_section_title
;
 Synthesis of enantioenriched spirocyclic 2-arylpiperidines via kinetic
 resolution
;
_journal_issue 8
_journal_name_full 'Organic &amp; Biomolecular Chemistry'
_journal_page_first 1602
_journal_page_last 1607
_journal_paper_doi 10.1039/D4OB00011K
_journal_volume 22
_journal_year 2024
_chemical_formula_moiety 'C19 H25 F2 N O3'
_chemical_formula_sum 'C19 H25 F2 N O3'
_chemical_formula_weight 353.40
_space_group_crystal_system triclinic
_space_group_IT_number 2
_space_group_name_Hall '-P 1'
_space_group_name_H-M_alt 'P -1'
_atom_sites_solution_hydrogens geom
_atom_sites_solution_primary dual
_audit_creation_date 2022-04-20
_audit_creation_method
;
Olex2 1.5
(compiled 2022.04.07 svn.rca3783a0 for OlexSys, GUI svn.r6498)
;
_audit_update_record
;
2023-12-07 deposited with the CCDC.	2024-01-23 downloaded from the CCDC.
;
_cell_angle_alpha 73.748(8)
_cell_angle_beta 83.671(9)
_cell_angle_gamma 75.267(8)
_cell_formula_units_Z 2
_cell_length_a 6.496(3)
_cell_length_b 11.821(5)
_cell_length_c 12.772(5)
_cell_measurement_reflns_used 9934
_cell_measurement_temperature 100
_cell_measurement_theta_max 28.634
_cell_measurement_theta_min 2.789
_cell_volume 909.8(7)
_computing_cell_refinement 'SAINT V8.40A (Bruker, 2019)'
_computing_data_reduction 'SAINT V8.40A (Bruker, 2019)'
_computing_molecular_graphics 'Olex2 1.5 (Dolomanov et al., 2009)'
_computing_publication_material 'Olex2 1.5 (Dolomanov et al., 2009)'
_computing_structure_refinement 'XL  (Sheldrick, 2008)'
_computing_structure_solution 'SHELXT 2014/5 (Sheldrick, 2014)'
_diffrn_ambient_temperature 100
_diffrn_measured_fraction_theta_full 0.999
_diffrn_measured_fraction_theta_max 0.982
_diffrn_measurement_device_type 'Bruker APEX-II CCD'
_diffrn_measurement_method '\f and \w scans'
_diffrn_radiation_type MoK\a
_diffrn_radiation_wavelength 0.71073
_diffrn_reflns_av_R_equivalents 0.0802
_diffrn_reflns_av_unetI/netI 0.0456
_diffrn_reflns_Laue_measured_fraction_full 0.999
_diffrn_reflns_Laue_measured_fraction_max 0.982
_diffrn_reflns_limit_h_max 8
_diffrn_reflns_limit_h_min -8
_diffrn_reflns_limit_k_max 15
_diffrn_reflns_limit_k_min -16
_diffrn_reflns_limit_l_max 17
_diffrn_reflns_limit_l_min -17
_diffrn_reflns_number 36476
_diffrn_reflns_point_group_measured_fraction_full 0.999
_diffrn_reflns_point_group_measured_fraction_max 0.982
_diffrn_reflns_theta_full 25.242
_diffrn_reflns_theta_max 28.917
_diffrn_reflns_theta_min 1.662
_diffrn_source_current 30.0
_diffrn_source_power 1.5
_diffrn_source_voltage 50.0
_diffrn_standards_number 0
_exptl_absorpt_coefficient_mu 0.100
_exptl_absorpt_correction_T_max 0.7458
_exptl_absorpt_correction_T_min 0.3586
_exptl_absorpt_correction_type multi-scan
_exptl_absorpt_process_details
;
SADABS-2016/2 (Bruker,2016/2) was used for absorption correction.
wR2(int) was 0.1529 before and 0.0948 after correction.
The Ratio of minimum to maximum transmission is 0.4808.
The \l/2 correction factor is Not present.
;
_exptl_crystal_colour colourless
_exptl_crystal_colour_primary colourless
_exptl_crystal_density_diffrn 1.290
_exptl_crystal_description block
_exptl_crystal_F_000 376
_exptl_crystal_size_max 0.5
_exptl_crystal_size_mid 0.5
_exptl_crystal_size_min 0.45
_refine_diff_density_max 0.335
_refine_diff_density_min -0.317
_refine_diff_density_rms 0.067
_refine_ls_extinction_method none
_refine_ls_goodness_of_fit_ref 1.041
_refine_ls_hydrogen_treatment constr
_refine_ls_matrix_type full
_refine_ls_number_parameters 230
_refine_ls_number_reflns 4707
_refine_ls_number_restraints 0
_refine_ls_restrained_S_all 1.041
_refine_ls_R_factor_all 0.0488
_refine_ls_R_factor_gt 0.0410
_refine_ls_shift/su_max 0.000
_refine_ls_shift/su_mean 0.000
_refine_ls_structure_factor_coef Fsqd
_refine_ls_weighting_details 'w=1/[\s^2^(Fo^2^)+(0.0562P)^2^+0.2658P] where P=(Fo^2^+2Fc^2^)/3'
_refine_ls_weighting_scheme calc
_refine_ls_wR_factor_gt 0.1094
_refine_ls_wR_factor_ref 0.1173
_reflns_Friedel_coverage 0.000
_reflns_number_gt 4048
_reflns_number_total 4707
_reflns_threshold_expression 'I > 2\s(I)'
_cod_data_source_file d4ob00011k2.cif
_cod_data_source_block oic327s_0m
_cod_original_cell_volume 909.8(6)
_cod_database_code 7159835
_shelx_shelxl_version_number 2018/3
_shelx_space_group_comment
;
The symmetry employed for this shelxl refinement is uniquely defined
by the following loop, which should always be used as a source of
symmetry information in preference to the above space-group names.
They are only intended as comments.
;
_shelx_estimated_absorpt_t_max 0.956
_shelx_estimated_absorpt_t_min 0.952
_olex2_refinement_description
;
1. Fixed Uiso
 At 1.2 times of:
  All C(H) groups, All C(H,H) groups
 At 1.5 times of:
  All C(H,H,H) groups
2.a Ternary CH refined with riding coordinates:
 C1(H1)
2.b Secondary CH2 refined with riding coordinates:
 C2(H2A,H2B), C4(H4A,H4B), C5(H5A,H5B), C13(H13A,H13B)
2.c Aromatic/amide H refined with riding coordinates:
 C7(H7), C8(H8), C10(H10), C11(H11)
2.d Idealised Me refined as rotating group:
 C12(H12A,H12B,H12C), C17(H17A,H17B,H17C), C18(H18A,H18B,H18C), C19(H19A,H19B,
 H19C)
;
_olex2_date_sample_data_collection 2022-04-19
_olex2_date_sample_submission 2022-03-31
_olex2_exptl_crystal_mounting_method 'Mitigen microloop in fomblin oil'
_olex2_submission_original_sample_id AC-14-18-P1
_olex2_submission_special_instructions 'No special instructions were received'

loop_
_space_group_symop_operation_xyz
'x, y, z'
'-x, -y, -z'

loop_
_atom_site_label
_atom_site_type_symbol
_atom_site_fract_x
_atom_site_fract_y
_atom_site_fract_z
_atom_site_U_iso_or_equiv
_atom_site_adp_type
_atom_site_occupancy
_atom_site_site_symmetry_order
_atom_site_calc_flag
_atom_site_refinement_flags_posn
_atom_site_refinement_flags_adp
_atom_site_refinement_flags_occupancy
_atom_site_disorder_assembly
_atom_site_disorder_group
F1 F 0.71671(11) 0.05568(6) 0.76108(6) 0.02383(17) Uani 1 1 d . . . . .
F2 F 0.99561(10) 0.09025(6) 0.65329(6) 0.02452(17) Uani 1 1 d . . . . .
O1 O 0.85285(12) 0.08385(7) 0.08548(7) 0.01988(18) Uani 1 1 d . . . . .
O2 O 0.05533(12) 0.47736(7) 0.35556(7) 0.01872(18) Uani 1 1 d . . . . .
O3 O 0.35572(12) 0.53371(7) 0.27013(6) 0.01767(18) Uani 1 1 d . . . . .
N1 N 0.38249(13) 0.39174(8) 0.42938(7) 0.01307(18) Uani 1 1 d . . . . .
C1 C 0.61277(15) 0.35903(9) 0.39994(8) 0.0127(2) Uani 1 1 d . . . . .
H1 H 0.656810 0.436612 0.364559 0.015 Uiso 1 1 calc R U . . .
C2 C 0.74268(16) 0.29754(9) 0.50254(8) 0.0141(2) Uani 1 1 d . . . . .
H2A H 0.889206 0.259317 0.480842 0.017 Uiso 1 1 calc R U . . .
H2B H 0.752066 0.359782 0.538837 0.017 Uiso 1 1 calc R U . . .
C3 C 0.64560(16) 0.20239(9) 0.58239(8) 0.0142(2) Uani 1 1 d . . . . .
C4 C 0.42183(16) 0.25733(10) 0.61861(9) 0.0159(2) Uani 1 1 d . . . . .
H4A H 0.424283 0.321668 0.653825 0.019 Uiso 1 1 calc R U . . .
H4B H 0.361922 0.194326 0.672392 0.019 Uiso 1 1 calc R U . . .
C5 C 0.28412(16) 0.31063(10) 0.51935(8) 0.0148(2) Uani 1 1 d . . . . .
H5A H 0.260204 0.243806 0.493280 0.018 Uiso 1 1 calc R U . . .
H5B H 0.143697 0.356587 0.540996 0.018 Uiso 1 1 calc R U . . .
C6 C 0.66436(15) 0.28327(9) 0.31730(8) 0.0132(2) Uani 1 1 d . . . . .
C7 C 0.86454(16) 0.27405(10) 0.26194(9) 0.0165(2) Uani 1 1 d . . . . .
H7 H 0.962193 0.314408 0.277323 0.020 Uiso 1 1 calc R U . . .
C8 C 0.92259(17) 0.20754(10) 0.18553(9) 0.0181(2) Uani 1 1 d . . . . .
H8 H 1.058496 0.202961 0.148650 0.022 Uiso 1 1 calc R U . . .
C9 C 0.78115(16) 0.14703(9) 0.16258(8) 0.0154(2) Uani 1 1 d . . . . .
C10 C 0.58127(17) 0.15543(9) 0.21571(9) 0.0156(2) Uani 1 1 d . . . . .
H10 H 0.483890 0.114993 0.200175 0.019 Uiso 1 1 calc R U . . .
C11 C 0.52467(16) 0.22403(9) 0.29235(9) 0.0148(2) Uani 1 1 d . . . . .
H11 H 0.387562 0.230126 0.328048 0.018 Uiso 1 1 calc R U . . .
C12 C 0.71232(19) 0.02131(11) 0.05954(10) 0.0230(2) Uani 1 1 d . . . . .
H12A H 0.779562 -0.018066 0.002208 0.035 Uiso 1 1 calc R U . . .
H12B H 0.579156 0.079177 0.033761 0.035 Uiso 1 1 calc R U . . .
H12C H 0.681739 -0.040140 0.124839 0.035 Uiso 1 1 calc R U . . .
C13 C 0.69320(18) 0.07136(10) 0.56685(9) 0.0192(2) Uani 1 1 d . . . . .
H13A H 0.577611 0.027418 0.585957 0.023 Uiso 1 1 calc R U . . .
H13B H 0.790189 0.053498 0.505072 0.023 Uiso 1 1 calc R U . . .
C14 C 0.78295(17) 0.09792(10) 0.65562(9) 0.0181(2) Uani 1 1 d . . . . .
C15 C 0.24709(16) 0.46840(9) 0.35084(8) 0.0138(2) Uani 1 1 d . . . . .
C16 C 0.26108(18) 0.60235(10) 0.16447(9) 0.0183(2) Uani 1 1 d . . . . .
C17 C 0.4486(2) 0.64830(14) 0.10047(11) 0.0346(3) Uani 1 1 d . . . . .
H17A H 0.486537 0.704607 0.134438 0.052 Uiso 1 1 calc R U . . .
H17B H 0.409275 0.690250 0.025104 0.052 Uiso 1 1 calc R U . . .
H17C H 0.570800 0.579644 0.100667 0.052 Uiso 1 1 calc R U . . .
C18 C 0.1927(3) 0.51795(13) 0.11248(11) 0.0367(3) Uani 1 1 d . . . . .
H18A H 0.310111 0.446805 0.113082 0.055 Uiso 1 1 calc R U . . .
H18B H 0.154964 0.560425 0.036987 0.055 Uiso 1 1 calc R U . . .
H18C H 0.068872 0.492031 0.153734 0.055 Uiso 1 1 calc R U . . .
C19 C 0.0789(2) 0.70745(12) 0.17806(11) 0.0309(3) Uani 1 1 d . . . . .
H19A H -0.040937 0.676135 0.218439 0.046 Uiso 1 1 calc R U . . .
H19B H 0.033728 0.759245 0.106026 0.046 Uiso 1 1 calc R U . . .
H19C H 0.126305 0.754852 0.218510 0.046 Uiso 1 1 calc R U . . .

loop_
_atom_site_aniso_label
_atom_site_aniso_U_11
_atom_site_aniso_U_22
_atom_site_aniso_U_33
_atom_site_aniso_U_23
_atom_site_aniso_U_13
_atom_site_aniso_U_12
F1 0.0268(4) 0.0231(4) 0.0146(3) 0.0066(3) -0.0068(3) -0.0037(3)
F2 0.0162(3) 0.0260(4) 0.0235(4) 0.0029(3) -0.0087(3) 0.0020(3)
O1 0.0193(4) 0.0226(4) 0.0158(4) -0.0073(3) 0.0006(3) 0.0005(3)
O2 0.0134(3) 0.0212(4) 0.0166(4) -0.0013(3) -0.0043(3) 0.0023(3)
O3 0.0169(4) 0.0177(4) 0.0115(4) 0.0051(3) -0.0050(3) 0.0002(3)
N1 0.0113(4) 0.0127(4) 0.0104(4) 0.0010(3) -0.0020(3) 0.0019(3)
C1 0.0105(4) 0.0123(5) 0.0114(5) 0.0006(4) -0.0018(3) 0.0008(3)
C2 0.0127(4) 0.0144(5) 0.0124(5) -0.0003(4) -0.0039(4) -0.0005(4)
C3 0.0141(4) 0.0133(5) 0.0116(5) 0.0005(4) -0.0045(4) 0.0007(4)
C4 0.0149(5) 0.0173(5) 0.0110(5) 0.0006(4) -0.0018(4) 0.0000(4)
C5 0.0123(4) 0.0160(5) 0.0118(5) 0.0007(4) -0.0013(4) 0.0000(4)
C6 0.0132(4) 0.0114(4) 0.0097(5) 0.0019(4) -0.0029(4) 0.0024(3)
C7 0.0131(5) 0.0188(5) 0.0145(5) -0.0006(4) -0.0023(4) -0.0015(4)
C8 0.0129(5) 0.0212(5) 0.0153(5) -0.0018(4) 0.0002(4) 0.0011(4)
C9 0.0168(5) 0.0137(5) 0.0100(5) 0.0003(4) -0.0025(4) 0.0033(4)
C10 0.0160(5) 0.0144(5) 0.0135(5) -0.0009(4) -0.0024(4) -0.0006(4)
C11 0.0122(4) 0.0151(5) 0.0133(5) -0.0008(4) -0.0006(4) 0.0004(4)
C12 0.0255(6) 0.0210(6) 0.0221(6) -0.0090(5) 0.0007(5) -0.0016(4)
C13 0.0206(5) 0.0143(5) 0.0188(5) -0.0006(4) -0.0053(4) 0.0004(4)
C14 0.0161(5) 0.0175(5) 0.0148(5) 0.0031(4) -0.0047(4) -0.0001(4)
C15 0.0162(5) 0.0113(4) 0.0110(5) -0.0020(4) -0.0027(4) 0.0017(4)
C16 0.0211(5) 0.0160(5) 0.0106(5) 0.0030(4) -0.0059(4) 0.0036(4)
C17 0.0279(6) 0.0407(8) 0.0193(6) 0.0132(5) -0.0021(5) -0.0025(6)
C18 0.0657(10) 0.0268(7) 0.0166(6) -0.0012(5) -0.0143(6) -0.0088(6)
C19 0.0332(7) 0.0212(6) 0.0234(6) 0.0029(5) -0.0031(5) 0.0114(5)

loop_
_atom_type_symbol
_atom_type_description
_atom_type_scat_dispersion_real
_atom_type_scat_dispersion_imag
_atom_type_scat_source
C C 0.0033 0.0016 'International Tables Vol C Tables 4.2.6.8 and 6.1.1.4'
H H 0.0000 0.0000 'International Tables Vol C Tables 4.2.6.8 and 6.1.1.4'
F F 0.0171 0.0103 'International Tables Vol C Tables 4.2.6.8 and 6.1.1.4'
N N 0.0061 0.0033 'International Tables Vol C Tables 4.2.6.8 and 6.1.1.4'
O O 0.0106 0.0060 'International Tables Vol C Tables 4.2.6.8 and 6.1.1.4'

loop_
_geom_angle_atom_site_label_1
_geom_angle_atom_site_label_2
_geom_angle_atom_site_label_3
_geom_angle
_geom_angle_site_symmetry_1
_geom_angle_site_symmetry_3
_geom_angle_publ_flag
C9 O1 C12 117.20(9) . . ?
C15 O3 C16 121.71(9) . . ?
C5 N1 C1 121.02(8) . . ?
C15 N1 C1 118.65(9) . . ?
C15 N1 C5 115.51(9) . . ?
N1 C1 H1 106.9 . . ?
N1 C1 C2 110.80(8) . . ?
N1 C1 C6 113.24(8) . . ?
C2 C1 H1 106.9 . . ?
C6 C1 H1 106.9 . . ?
C6 C1 C2 111.72(8) . . ?
C1 C2 H2A 109.1 . . ?
C1 C2 H2B 109.1 . . ?
H2A C2 H2B 107.9 . . ?
C3 C2 C1 112.34(9) . . ?
C3 C2 H2A 109.1 . . ?
C3 C2 H2B 109.1 . . ?
C2 C3 C4 110.87(9) . . ?
C2 C3 C13 119.78(9) . . ?
C4 C3 C13 118.03(9) . . ?
C14 C3 C2 119.95(9) . . ?
C14 C3 C4 121.25(9) . . ?
C14 C3 C13 57.78(7) . . ?
C3 C4 H4A 109.9 . . ?
C3 C4 H4B 109.9 . . ?
C3 C4 C5 109.02(9) . . ?
H4A C4 H4B 108.3 . . ?
C5 C4 H4A 109.9 . . ?
C5 C4 H4B 109.9 . . ?
N1 C5 C4 112.33(9) . . ?
N1 C5 H5A 109.1 . . ?
N1 C5 H5B 109.1 . . ?
C4 C5 H5A 109.1 . . ?
C4 C5 H5B 109.1 . . ?
H5A C5 H5B 107.9 . . ?
C7 C6 C1 118.02(9) . . ?
C11 C6 C1 124.09(9) . . ?
C11 C6 C7 117.88(10) . . ?
C6 C7 H7 119.3 . . ?
C8 C7 C6 121.42(10) . . ?
C8 C7 H7 119.3 . . ?
C7 C8 H8 120.0 . . ?
C7 C8 C9 119.93(10) . . ?
C9 C8 H8 120.0 . . ?
O1 C9 C8 115.61(9) . . ?
O1 C9 C10 124.59(10) . . ?
C10 C9 C8 119.79(10) . . ?
C9 C10 H10 120.3 . . ?
C9 C10 C11 119.46(10) . . ?
C11 C10 H10 120.3 . . ?
C6 C11 C10 121.51(9) . . ?
C6 C11 H11 119.2 . . ?
C10 C11 H11 119.2 . . ?
O1 C12 H12A 109.5 . . ?
O1 C12 H12B 109.5 . . ?
O1 C12 H12C 109.5 . . ?
H12A C12 H12B 109.5 . . ?
H12A C12 H12C 109.5 . . ?
H12B C12 H12C 109.5 . . ?
C3 C13 H13A 118.0 . . ?
C3 C13 H13B 118.0 . . ?
H13A C13 H13B 115.1 . . ?
C14 C13 C3 58.01(7) . . ?
C14 C13 H13A 118.0 . . ?
C14 C13 H13B 118.0 . . ?
F1 C14 C3 120.09(9) . . ?
F1 C14 C13 120.08(10) . . ?
F2 C14 F1 108.22(9) . . ?
F2 C14 C3 119.57(9) . . ?
F2 C14 C13 119.35(10) . . ?
C13 C14 C3 64.21(8) . . ?
O2 C15 O3 125.46(10) . . ?
O2 C15 N1 124.11(10) . . ?
O3 C15 N1 110.41(9) . . ?
O3 C16 C17 101.43(9) . . ?
O3 C16 C18 109.92(10) . . ?
O3 C16 C19 110.88(9) . . ?
C18 C16 C17 111.17(12) . . ?
C18 C16 C19 112.26(12) . . ?
C19 C16 C17 110.67(11) . . ?
C16 C17 H17A 109.5 . . ?
C16 C17 H17B 109.5 . . ?
C16 C17 H17C 109.5 . . ?
H17A C17 H17B 109.5 . . ?
H17A C17 H17C 109.5 . . ?
H17B C17 H17C 109.5 . . ?
C16 C18 H18A 109.5 . . ?
C16 C18 H18B 109.5 . . ?
C16 C18 H18C 109.5 . . ?
H18A C18 H18B 109.5 . . ?
H18A C18 H18C 109.5 . . ?
H18B C18 H18C 109.5 . . ?
C16 C19 H19A 109.5 . . ?
C16 C19 H19B 109.5 . . ?
C16 C19 H19C 109.5 . . ?
H19A C19 H19B 109.5 . . ?
H19A C19 H19C 109.5 . . ?
H19B C19 H19C 109.5 . . ?

loop_
_geom_bond_atom_site_label_1
_geom_bond_atom_site_label_2
_geom_bond_distance
_geom_bond_site_symmetry_2
_geom_bond_publ_flag
F1 C14 1.3615(14) . ?
F2 C14 1.3587(14) . ?
O1 C9 1.3704(13) . ?
O1 C12 1.4272(15) . ?
O2 C15 1.2192(14) . ?
O3 C15 1.3519(13) . ?
O3 C16 1.4744(13) . ?
N1 C1 1.4805(13) . ?
N1 C5 1.4768(13) . ?
N1 C15 1.3717(14) . ?
C1 H1 1.0000 . ?
C1 C2 1.5350(15) . ?
C1 C6 1.5254(15) . ?
C2 H2A 0.9900 . ?
C2 H2B 0.9900 . ?
C2 C3 1.5099(15) . ?
C3 C4 1.5128(15) . ?
C3 C13 1.5650(16) . ?
C3 C14 1.4741(15) . ?
C4 H4A 0.9900 . ?
C4 H4B 0.9900 . ?
C4 C5 1.5233(15) . ?
C5 H5A 0.9900 . ?
C5 H5B 0.9900 . ?
C6 C7 1.4040(15) . ?
C6 C11 1.3883(15) . ?
C7 H7 0.9500 . ?
C7 C8 1.3821(16) . ?
C8 H8 0.9500 . ?
C8 C9 1.3974(16) . ?
C9 C10 1.3907(15) . ?
C10 H10 0.9500 . ?
C10 C11 1.4015(15) . ?
C11 H11 0.9500 . ?
C12 H12A 0.9800 . ?
C12 H12B 0.9800 . ?
C12 H12C 0.9800 . ?
C13 H13A 0.9900 . ?
C13 H13B 0.9900 . ?
C13 C14 1.4705(17) . ?
C16 C17 1.5217(18) . ?
C16 C18 1.5148(19) . ?
C16 C19 1.5171(16) . ?
C17 H17A 0.9800 . ?
C17 H17B 0.9800 . ?
C17 H17C 0.9800 . ?
C18 H18A 0.9800 . ?
C18 H18B 0.9800 . ?
C18 H18C 0.9800 . ?
C19 H19A 0.9800 . ?
C19 H19B 0.9800 . ?
C19 H19C 0.9800 . ?

loop_
_geom_torsion_atom_site_label_1
_geom_torsion_atom_site_label_2
_geom_torsion_atom_site_label_3
_geom_torsion_atom_site_label_4
_geom_torsion
_geom_torsion_site_symmetry_1
_geom_torsion_site_symmetry_2
_geom_torsion_site_symmetry_3
_geom_torsion_site_symmetry_4
_geom_torsion_publ_flag
O1 C9 C10 C11 -179.25(9) . . . . ?
N1 C1 C2 C3 45.39(11) . . . . ?
N1 C1 C6 C7 163.44(9) . . . . ?
N1 C1 C6 C11 -15.71(14) . . . . ?
C1 N1 C5 C4 42.41(13) . . . . ?
C1 N1 C15 O2 160.35(10) . . . . ?
C1 N1 C15 O3 -21.22(13) . . . . ?
C1 C2 C3 C4 -59.39(11) . . . . ?
C1 C2 C3 C13 83.52(11) . . . . ?
C1 C2 C3 C14 151.24(10) . . . . ?
C1 C6 C7 C8 -179.70(9) . . . . ?
C1 C6 C11 C10 -179.88(9) . . . . ?
C2 C1 C6 C7 -70.60(12) . . . . ?
C2 C1 C6 C11 110.25(11) . . . . ?
C2 C3 C4 C5 61.06(11) . . . . ?
C2 C3 C13 C14 108.62(11) . . . . ?
C2 C3 C14 F1 140.36(10) . . . . ?
C2 C3 C14 F2 2.27(15) . . . . ?
C2 C3 C14 C13 -108.33(11) . . . . ?
C3 C4 C5 N1 -50.94(12) . . . . ?
C3 C13 C14 F1 111.32(11) . . . . ?
C3 C13 C14 F2 -110.92(11) . . . . ?
C4 C3 C13 C14 -111.04(11) . . . . ?
C4 C3 C14 F1 -5.80(16) . . . . ?
C4 C3 C14 F2 -143.89(10) . . . . ?
C4 C3 C14 C13 105.51(11) . . . . ?
C5 N1 C1 C2 -38.57(12) . . . . ?
C5 N1 C1 C6 87.88(11) . . . . ?
C5 N1 C15 O2 4.66(15) . . . . ?
C5 N1 C15 O3 -176.91(8) . . . . ?
C6 C1 C2 C3 -81.89(11) . . . . ?
C6 C7 C8 C9 -0.43(16) . . . . ?
C7 C6 C11 C10 0.97(15) . . . . ?
C7 C8 C9 O1 179.82(9) . . . . ?
C7 C8 C9 C10 0.89(16) . . . . ?
C8 C9 C10 C11 -0.43(16) . . . . ?
C9 C10 C11 C6 -0.52(16) . . . . ?
C11 C6 C7 C8 -0.49(16) . . . . ?
C12 O1 C9 C8 -179.73(10) . . . . ?
C12 O1 C9 C10 -0.87(15) . . . . ?
C13 C3 C4 C5 -82.58(11) . . . . ?
C13 C3 C14 F1 -111.31(12) . . . . ?
C13 C3 C14 F2 110.60(12) . . . . ?
C14 C3 C4 C5 -150.03(10) . . . . ?
C15 O3 C16 C17 -174.85(10) . . . . ?
C15 O3 C16 C18 -57.12(14) . . . . ?
C15 O3 C16 C19 67.59(13) . . . . ?
C15 N1 C1 C2 167.12(9) . . . . ?
C15 N1 C1 C6 -66.43(12) . . . . ?
C15 N1 C5 C4 -162.53(9) . . . . ?
C16 O3 C15 O2 -15.57(16) . . . . ?
C16 O3 C15 N1 166.02(9) . . . . ?
